data_8000434
loop_
_publ_author_name
'Sun, Huili'
'Ding, Riqing'
'Lv, Shanling'
'Zhou, Shasha'
'Guo, Sidan'
'Qian, Zhaosheng'
'Feng, Hui'

_publ_section_title
;
 Clustering-Triggered Ultralong Room-Temperature Phosphorescence of
 Organic Crystals through Halogen-Mediated Molecular Assembly.
;
_journal_issue 13
_journal_name_full 'The journal of physical chemistry letters'
_journal_page_first 4962
_journal_page_last 4969
_journal_paper_doi 10.1021/acs.jpclett.0c01272
_journal_volume 11
_journal_year 2020
_chemical_formula_moiety 'C19 H14 I N'
_chemical_formula_sum 'C19 H14 I N'
_chemical_formula_weight 383.21
_chemical_name_common 9-(4-Iodobenzyl)-9H-Carbazole
_chemical_name_systematic 9-(4-Iodobenzyl)-9H-Carbazole
_space_group_crystal_system orthorhombic
_space_group_IT_number 19
_space_group_name_Hall 'P 2ac 2ab'
_space_group_name_H-M_alt 'P 21 21 21'
_atom_sites_solution_hydrogens geom
_atom_sites_solution_primary direct
_audit_creation_date 2019-09-01
_audit_creation_method
;
Olex2 1.2
(compiled 2018.05.29 svn.r3508 for OlexSys, GUI svn.r5506)
;
_cell_angle_alpha 90
_cell_angle_beta 90
_cell_angle_gamma 90
_cell_formula_units_Z 4
_cell_length_a 5.4967(3)
_cell_length_b 13.8112(6)
_cell_length_c 19.8490(9)
_cell_measurement_reflns_used 8905
_cell_measurement_temperature 273(2)
_cell_measurement_theta_max 27.44
_cell_measurement_theta_min 2.53
_cell_volume 1506.86(13)
_computing_cell_refinement 'SAINT V8.38A (?, 2016)'
_computing_data_reduction 'SAINT V8.38A (?, 2016)'
_computing_molecular_graphics 'Olex2 (Dolomanov et al., 2009)'
_computing_publication_material 'Olex2 (Dolomanov et al., 2009)'
_computing_structure_refinement 'XL (Sheldrick, 2008)'
_computing_structure_solution 'XS (Sheldrick, 2008)'
_diffrn_ambient_temperature 273.15
_diffrn_measured_fraction_theta_full 0.998
_diffrn_measured_fraction_theta_max 0.998
_diffrn_measurement_device_type 'CCD area detector'
_diffrn_measurement_method 'phi and omega scans'
_diffrn_radiation_monochromator graphite
_diffrn_radiation_type MoK\a
_diffrn_radiation_wavelength 0.71073
_diffrn_reflns_av_R_equivalents 0.0276
_diffrn_reflns_av_unetI/netI 0.0261
_diffrn_reflns_Laue_measured_fraction_full 0.998
_diffrn_reflns_Laue_measured_fraction_max 0.998
_diffrn_reflns_limit_h_max 6
_diffrn_reflns_limit_h_min -7
_diffrn_reflns_limit_k_max 16
_diffrn_reflns_limit_k_min -17
_diffrn_reflns_limit_l_max 25
_diffrn_reflns_limit_l_min -25
_diffrn_reflns_number 13945
_diffrn_reflns_point_group_measured_fraction_full 0.996
_diffrn_reflns_point_group_measured_fraction_max 0.988
_diffrn_reflns_theta_full 25.242
_diffrn_reflns_theta_max 27.519
_diffrn_reflns_theta_min 2.527
_exptl_absorpt_coefficient_mu 2.117
_exptl_absorpt_correction_T_max 0.7456
_exptl_absorpt_correction_T_min 0.6242
_exptl_absorpt_correction_type multi-scan
_exptl_absorpt_process_details
;
SADABS-2016/2 (Bruker,2016/2) was used for absorption correction.
wR2(int) was 0.0848 before and 0.0513 after correction.
The Ratio of minimum to maximum transmission is 0.8372.
The \l/2 correction factor is Not present.
;
_exptl_crystal_density_diffrn 1.689
_exptl_crystal_description colorless
_exptl_crystal_F_000 752
_refine_diff_density_max 0.606
_refine_diff_density_min -0.768
_refine_diff_density_rms 0.063
_refine_ls_abs_structure_details
;
 Flack x determined using 1144 quotients [(I+)-(I-)]/[(I+)+(I-)]
 (Parsons, Flack and Wagner, Acta Cryst. B69 (2013) 249-259).
;
_refine_ls_abs_structure_Flack -0.023(10)
_refine_ls_extinction_method none
_refine_ls_goodness_of_fit_ref 1.046
_refine_ls_hydrogen_treatment constr
_refine_ls_matrix_type full
_refine_ls_number_parameters 190
_refine_ls_number_reflns 3428
_refine_ls_number_restraints 0
_refine_ls_restrained_S_all 1.046
_refine_ls_R_factor_all 0.0328
_refine_ls_R_factor_gt 0.0274
_refine_ls_shift/su_max 0.002
_refine_ls_shift/su_mean 0.000
_refine_ls_structure_factor_coef Fsqd
_refine_ls_weighting_details 'w=1/[\s^2^(Fo^2^)+(0.0260P)^2^+0.7184P] where P=(Fo^2^+2Fc^2^)/3'
_refine_ls_weighting_scheme calc
_refine_ls_wR_factor_gt 0.0616
_refine_ls_wR_factor_ref 0.0656
_reflns_Friedel_coverage 0.695
_reflns_Friedel_fraction_full 0.994
_reflns_Friedel_fraction_max 0.974
_reflns_number_gt 3107
_reflns_number_total 3428
_reflns_threshold_expression 'I > 2\s(I)'
_cod_data_source_file jz0c01272_si_003.cif
_cod_data_source_block 9-(4-Iodobenzyl)-9H-Carbazole
_cod_depositor_comments
;
The following automatic conversions were performed:

data item '_exptl_absorpt_correction_type' value 'Multi-scan' was
changed to 'multi-scan' in accordance with the
/home/data/users/saulius/crontab/automatic-downloads/rss-feeds/ACS/lib/dictionaries/cif_core.dic
dictionary named 'cif_core.dic' version 2.4.2 last updated on
2011-04-26.

Automatic conversion script
Id: cif_fix_values 7556 2019-12-06 15:28:31Z antanas 

 Adding full bibliography for 8000434--8000435.cif.
;
_cod_database_code 8000434
_shelx_shelxl_version_number 2014/7
_shelx_space_group_comment
;
The symmetry employed for this shelxl refinement is uniquely defined
by the following loop, which should always be used as a source of
symmetry information in preference to the above space-group names.
They are only intended as comments.
;
_olex2_refinement_description
;
1. Fixed Uiso
 At 1.2 times of:
  All C(H) groups, All C(H,H) groups
2.a Secondary CH2 refined with riding coordinates:
 C13(H13A,H13B)
2.b Aromatic/amide H refined with riding coordinates:
 C11(H11), C8(H8), C5(H5), C19(H19), C9(H9), C3(H3), C16(H16), C15(H15),
 C2(H2), C4(H4), C18(H18), C10(H10)
;
_olex2_submission_special_instructions 'No special instructions were received'

loop_
_space_group_symop_operation_xyz
'x, y, z'
'-x+1/2, -y, z+1/2'
'x+1/2, -y+1/2, -z'
'-x, y+1/2, -z+1/2'

loop_
_atom_site_label
_atom_site_type_symbol
_atom_site_fract_x
_atom_site_fract_y
_atom_site_fract_z
_atom_site_U_iso_or_equiv
_atom_site_adp_type
_atom_site_occupancy
_atom_site_site_symmetry_order
_atom_site_calc_flag
_atom_site_refinement_flags_posn
_atom_site_refinement_flags_adp
_atom_site_refinement_flags_occupancy
_atom_site_disorder_assembly
_atom_site_disorder_group
I1 I 0.66082(8) -0.01120(2) 0.01510(2) 0.06809(13) Uani 1 1 d . . . . .
C11 C 0.8308(8) -0.5067(3) -0.19079(18) 0.0446(8) Uani 1 1 d . . . . .
H11 H 0.7386 -0.5110 -0.1516 0.054 Uiso 1 1 calc R . . . .
C17 C 0.5792(8) -0.1236(3) -0.05289(18) 0.0424(9) Uani 1 1 d . . . . .
C8 C 1.1097(7) -0.4945(3) -0.3095(2) 0.0450(9) Uani 1 1 d . . . . .
H8 H 1.2039 -0.4903 -0.3483 0.054 Uiso 1 1 calc R . . . .
C7 C 0.9128(7) -0.4329(3) -0.30007(18) 0.0354(8) Uani 1 1 d . . . . .
C5 C 0.8471(9) -0.3218(3) -0.40469(18) 0.0455(9) Uani 1 1 d . . . . .
H5 H 0.9769 -0.3449 -0.4301 0.055 Uiso 1 1 calc R . . . .
C6 C 0.8025(7) -0.3581(3) -0.34029(17) 0.0363(8) Uani 1 1 d . . . . .
N1 N 0.5927(5) -0.3700(2) -0.24199(15) 0.0384(7) Uani 1 1 d . . . . .
C12 C 0.7769(6) -0.4390(3) -0.24012(18) 0.0367(8) Uani 1 1 d . . . . .
C19 C 0.6794(9) -0.2752(3) -0.1023(2) 0.0476(9) Uani 1 1 d . . . . .
H19 H 0.7842 -0.3277 -0.1060 0.057 Uiso 1 1 calc R . . . .
C9 C 1.1635(9) -0.5618(3) -0.2607(2) 0.0509(10) Uani 1 1 d . . . . .
H9 H 1.2933 -0.6040 -0.2670 0.061 Uiso 1 1 calc R . . . .
C1 C 0.6034(7) -0.3217(3) -0.30306(18) 0.0366(8) Uani 1 1 d . . . . .
C3 C 0.5012(10) -0.2165(3) -0.3927(2) 0.0530(11) Uani 1 1 d . . . . .
H3 H 0.4002 -0.1694 -0.4111 0.064 Uiso 1 1 calc R . . . .
C16 C 0.3750(9) -0.1171(3) -0.0922(2) 0.0517(10) Uani 1 1 d . . . . .
H16 H 0.2729 -0.0636 -0.0890 0.062 Uiso 1 1 calc R . . . .
C14 C 0.4723(7) -0.2717(3) -0.14248(18) 0.0382(8) Uani 1 1 d . . . . .
C15 C 0.3227(9) -0.1912(3) -0.1370(2) 0.0500(10) Uani 1 1 d . . . . .
H15 H 0.1845 -0.1868 -0.1638 0.060 Uiso 1 1 calc R . . . .
C2 C 0.4535(8) -0.2504(3) -0.3285(2) 0.0467(10) Uani 1 1 d . . . . .
H2 H 0.3247 -0.2260 -0.3033 0.056 Uiso 1 1 calc R . . . .
C13 C 0.4120(7) -0.3535(3) -0.1899(2) 0.0445(9) Uani 1 1 d . . . . .
H13A H 0.3933 -0.4125 -0.1639 0.053 Uiso 1 1 calc R . . . .
H13B H 0.2570 -0.3399 -0.2112 0.053 Uiso 1 1 calc R . . . .
C4 C 0.6954(10) -0.2508(3) -0.4303(2) 0.0532(11) Uani 1 1 d . . . . .
H4 H 0.7240 -0.2259 -0.4731 0.064 Uiso 1 1 calc R . . . .
C18 C 0.7327(8) -0.2019(3) -0.0570(2) 0.0480(10) Uani 1 1 d . . . . .
H18 H 0.8702 -0.2056 -0.0298 0.058 Uiso 1 1 calc R . . . .
C10 C 1.0260(9) -0.5676(3) -0.2017(2) 0.0510(10) Uani 1 1 d . . . . .
H10 H 1.0665 -0.6133 -0.1692 0.061 Uiso 1 1 calc R . . . .

loop_
_atom_site_aniso_label
_atom_site_aniso_U_11
_atom_site_aniso_U_22
_atom_site_aniso_U_33
_atom_site_aniso_U_23
_atom_site_aniso_U_13
_atom_site_aniso_U_12
I1 0.1026(3) 0.05508(17) 0.04658(16) -0.01236(13) 0.00424(17) -0.01293(18)
C11 0.053(2) 0.0440(19) 0.0364(16) 0.0025(15) -0.0022(17) -0.008(2)
C17 0.055(2) 0.0401(19) 0.0323(17) -0.0001(15) 0.0045(16) -0.0070(17)
C8 0.046(2) 0.046(2) 0.0435(18) -0.0103(17) -0.0004(15) 0.0036(19)
C7 0.0382(19) 0.0362(18) 0.0319(16) -0.0049(14) -0.0037(14) -0.0039(15)
C5 0.053(2) 0.048(2) 0.0354(17) -0.0023(15) 0.005(2) 0.000(2)
C6 0.0386(19) 0.0360(17) 0.0344(17) -0.0049(14) -0.0017(16) -0.0019(17)
N1 0.0373(16) 0.0438(17) 0.0340(15) -0.0033(13) 0.0036(12) -0.0016(14)
C12 0.0375(19) 0.0361(19) 0.0364(18) -0.0070(14) -0.0049(15) -0.0069(15)
C19 0.042(2) 0.047(2) 0.054(2) -0.0066(18) -0.004(2) 0.003(2)
C9 0.050(2) 0.043(2) 0.060(2) -0.0092(18) -0.009(2) 0.005(2)
C1 0.039(2) 0.0357(17) 0.0349(17) -0.0042(14) -0.0010(15) -0.0064(15)
C3 0.065(3) 0.045(2) 0.049(2) 0.0007(19) -0.015(2) 0.006(2)
C16 0.057(3) 0.049(2) 0.049(2) -0.0019(18) 0.001(2) 0.013(2)
C14 0.0345(19) 0.046(2) 0.0337(17) 0.0015(16) 0.0056(16) -0.0027(17)
C15 0.043(2) 0.061(2) 0.046(2) -0.0032(18) -0.002(2) 0.007(2)
C2 0.044(2) 0.047(2) 0.049(2) -0.0087(19) -0.0075(19) 0.0041(19)
C13 0.0359(19) 0.054(2) 0.043(2) -0.0083(18) 0.0082(16) -0.0099(17)
C4 0.074(3) 0.050(2) 0.0355(18) 0.0040(17) -0.002(2) -0.001(2)
C18 0.044(2) 0.055(2) 0.045(2) -0.0028(19) -0.0086(17) -0.0007(19)
C10 0.063(3) 0.039(2) 0.051(2) 0.0022(18) -0.016(2) -0.002(2)

loop_
_atom_type_symbol
_atom_type_description
_atom_type_scat_dispersion_real
_atom_type_scat_dispersion_imag
_atom_type_scat_source
C C 0.0033 0.0016 'International Tables Vol C Tables 4.2.6.8 and 6.1.1.4'
H H 0.0000 0.0000 'International Tables Vol C Tables 4.2.6.8 and 6.1.1.4'
I I -0.4742 1.8119 'International Tables Vol C Tables 4.2.6.8 and 6.1.1.4'
N N 0.0061 0.0033 'International Tables Vol C Tables 4.2.6.8 and 6.1.1.4'

loop_
_geom_angle_atom_site_label_1
_geom_angle_atom_site_label_2
_geom_angle_atom_site_label_3
_geom_angle
_geom_angle_site_symmetry_1
_geom_angle_site_symmetry_3
_geom_angle_publ_flag
C10 C11 C12 117.8(4) . . ?
C16 C17 I1 119.4(3) . . ?
C16 C17 C18 121.4(4) . . ?
C18 C17 I1 119.1(3) . . ?
C9 C8 C7 119.1(4) . . ?
C8 C7 C6 133.9(4) . . ?
C8 C7 C12 119.3(3) . . ?
C12 C7 C6 106.8(3) . . ?
C4 C5 C6 119.0(4) . . ?
C5 C6 C7 133.8(4) . . ?
C5 C6 C1 119.2(4) . . ?
C1 C6 C7 106.9(3) . . ?
C12 N1 C13 125.9(3) . . ?
C1 N1 C12 108.8(3) . . ?
C1 N1 C13 125.2(3) . . ?
C11 C12 C7 121.6(3) . . ?
C11 C12 N1 129.5(3) . . ?
N1 C12 C7 108.8(3) . . ?
C18 C19 C14 121.4(4) . . ?
C8 C9 C10 120.9(4) . . ?
N1 C1 C6 108.6(3) . . ?
C2 C1 C6 121.7(4) . . ?
C2 C1 N1 129.7(4) . . ?
C2 C3 C4 121.8(4) . . ?
C17 C16 C15 119.1(4) . . ?
C19 C14 C13 120.8(4) . . ?
C15 C14 C19 117.9(4) . . ?
C15 C14 C13 121.3(4) . . ?
C16 C15 C14 121.3(4) . . ?
C1 C2 C3 117.7(4) . . ?
N1 C13 C14 114.3(3) . . ?
C5 C4 C3 120.6(4) . . ?
C17 C18 C19 118.9(4) . . ?
C11 C10 C9 121.2(4) . . ?

loop_
_geom_bond_atom_site_label_1
_geom_bond_atom_site_label_2
_geom_bond_distance
_geom_bond_site_symmetry_2
_geom_bond_publ_flag
I1 C17 2.106(4) . ?
C11 C12 1.386(5) . ?
C11 C10 1.380(6) . ?
C17 C16 1.370(6) . ?
C17 C18 1.373(6) . ?
C8 C7 1.390(5) . ?
C8 C9 1.374(6) . ?
C7 C6 1.440(5) . ?
C7 C12 1.407(5) . ?
C5 C6 1.395(5) . ?
C5 C4 1.383(6) . ?
C6 C1 1.413(5) . ?
N1 C12 1.391(5) . ?
N1 C1 1.385(5) . ?
N1 C13 1.452(5) . ?
C19 C14 1.390(6) . ?
C19 C18 1.386(6) . ?
C9 C10 1.395(7) . ?
C1 C2 1.380(6) . ?
C3 C2 1.382(6) . ?
C3 C4 1.386(7) . ?
C16 C15 1.384(6) . ?
C14 C15 1.388(6) . ?
C14 C13 1.507(5) . ?
